data_7112572
loop_
_publ_author_name
'Mahesh Kumar, P.'
'Siva Kumar, K.'
'Meda, Chandana L. T.'
'Rajeshwar Reddy, G.'
'Mohakhud, Pradeep K.'
'Mukkanti, K.'
'Rama Krishna, G.'
'Malla Reddy, C.'
'Rambabu, D.'
'Shiva Kumar, K.'
'Krishna Priya, K.'
'Chennubhotla, Keerthana Sarma'
'Banote, Rakesh Kumar'
'Kulkarni, Pushkar'
'Parsa, Kishore V. L.'
'Pal, Manojit'

_publ_section_title
;
 (Pd/C-mediated)coupling--iodocyclization--coupling strategy in discovery
 of novel PDE4 inhibitors: a new synthesis of pyrazolopyrimidines
;
_journal_issue 6
_journal_name_full MedChemComm
_journal_page_first 667
_journal_paper_doi 10.1039/c2md00273f
_journal_volume 3
_journal_year 2012
_chemical_formula_sum 'C28 H28 N2 O2'
_chemical_formula_weight 436.22
_chemical_name_systematic
;
?
;
_space_group_IT_number 14
_symmetry_space_group_name_Hall '-P 2ybc'
_symmetry_space_group_name_H-M 'P 1 21/c 1'
_atom_sites_solution_hydrogens geom
_atom_sites_solution_primary direct
_atom_sites_solution_secondary difmap
_audit_creation_method SHELXL-97
_cell_angle_alpha 90.00
_cell_angle_beta 115.645(3)
_cell_angle_gamma 90.00
_cell_formula_units_Z 4
_cell_length_a 15.2480(13)
_cell_length_b 12.5719(10)
_cell_length_c 14.0243(12)
_cell_measurement_temperature 296(2)
_cell_volume 2423.6(4)
_computing_structure_refinement 'SHELXL-97 (Sheldrick, 2008)'
_computing_structure_solution 'SHELXS-97 (Sheldrick, 2008)'
_diffrn_ambient_temperature 296(2)
_diffrn_measured_fraction_theta_full 0.978
_diffrn_measured_fraction_theta_max 0.978
_diffrn_radiation_monochromator graphite
_diffrn_radiation_source 'fine-focus sealed tube'
_diffrn_radiation_type MoK\a
_diffrn_radiation_wavelength 0.71073
_diffrn_reflns_av_R_equivalents 0.0419
_diffrn_reflns_av_sigmaI/netI 0.0349
_diffrn_reflns_limit_h_max 14
_diffrn_reflns_limit_h_min -16
_diffrn_reflns_limit_k_max 13
_diffrn_reflns_limit_k_min -11
_diffrn_reflns_limit_l_max 15
_diffrn_reflns_limit_l_min -11
_diffrn_reflns_number 14662
_diffrn_reflns_theta_full 22.94
_diffrn_reflns_theta_max 22.94
_diffrn_reflns_theta_min 2.91
_exptl_absorpt_coefficient_mu 0.076
_exptl_crystal_density_diffrn 1.191
_exptl_crystal_density_method 'not measured'
_exptl_crystal_F_000 916
_refine_diff_density_max 0.726
_refine_diff_density_min -0.498
_refine_diff_density_rms 0.064
_refine_ls_extinction_method none
_refine_ls_goodness_of_fit_ref 2.591
_refine_ls_hydrogen_treatment mixed
_refine_ls_matrix_type full
_refine_ls_number_parameters 180
_refine_ls_number_reflns 3278
_refine_ls_number_restraints 0
_refine_ls_restrained_S_all 2.591
_refine_ls_R_factor_all 0.1569
_refine_ls_R_factor_gt 0.1304
_refine_ls_shift/su_max 0.004
_refine_ls_shift/su_mean 0.001
_refine_ls_structure_factor_coef Fsqd
_refine_ls_weighting_details 'calc w=1/[\s^2^(Fo^2^)+(0.1000P)^2^+0.1739P] where P=(Fo^2^+2Fc^2^)/3'
_refine_ls_weighting_scheme calc
_refine_ls_wR_factor_gt 0.3633
_refine_ls_wR_factor_ref 0.3845
_reflns_number_gt 2433
_reflns_number_total 3278
_reflns_threshold_expression >2sigma(I)
_cod_data_source_file c2md00273f.txt
_cod_data_source_block ils_drl_07_1
_cod_database_code 7112572

loop_
_symmetry_equiv_pos_as_xyz
'x, y, z'
'-x, y+1/2, -z+1/2'
'-x, -y, -z'
'x, -y-1/2, z-1/2'

loop_
_atom_site_label
_atom_site_type_symbol
_atom_site_fract_x
_atom_site_fract_y
_atom_site_fract_z
_atom_site_U_iso_or_equiv
_atom_site_adp_type
_atom_site_occupancy
_atom_site_symmetry_multiplicity
_atom_site_calc_flag
_atom_site_refinement_flags
N3 N 0.1784(3) -0.0400(3) 0.0650(3) 0.0673(12) Uani 1 1 d .
N2 N 0.1118(3) -0.0514(4) -0.0350(4) 0.0834(9) Uani 1 1 d .
C18 C 0.3335(4) 0.1549(5) 0.3885(4) 0.0849(9) Uani 1 1 d .
C15 C 0.1690(3) 0.0612(4) 0.0879(4) 0.0623(13) Uani 1 1 d .
C17 C 0.2781(4) 0.1258(4) 0.2801(4) 0.0655(13) Uani 1 1 d .
C16 C 0.2313(4) 0.0984(4) 0.1946(5) 0.0685(14) Uani 1 1 d .
O2 O 0.1106(3) 0.2764(3) 0.0864(3) 0.1005(14) Uani 1 1 d .
N1 N -0.0112(3) 0.0452(4) -0.1789(3) 0.0834(9) Uani 1 1 d .
C11 C 0.0973(4) 0.1150(4) 0.0024(4) 0.0679(14) Uani 1 1 d .
C19 C 0.2908(4) 0.2018(5) 0.4465(4) 0.0849(9) Uani 1 1 d .
H19 H 0.2253 0.2199 0.4134 0.102 Uiso 1 1 calc R
C4 C 0.0601(4) 0.0413(5) -0.0769(4) 0.0834(9) Uani 1 1 d .
C12 C 0.0690(4) 0.2281(5) -0.0051(5) 0.0815(16) Uani 1 1 d .
C3 C 0.0966(4) -0.1453(5) -0.0939(4) 0.0834(9) Uani 1 1 d .
C23 C 0.4321(4) 0.1314(5) 0.4397(4) 0.0849(9) Uani 1 1 d .
H23 H 0.4634 0.1006 0.4026 0.102 Uiso 1 1 calc R
C5 C 0.1585(5) -0.2380(6) -0.0512(7) 0.1160(12) Uani 1 1 d .
C21 C 0.4397(4) 0.1993(5) 0.6026(4) 0.0849(9) Uani 1 1 d .
C20 C 0.3440(4) 0.2225(5) 0.5537(4) 0.0849(9) Uani 1 1 d .
H20 H 0.3134 0.2526 0.5920 0.102 Uiso 1 1 calc R
O1 O 0.0142(4) 0.2723(4) -0.0835(4) 0.1256(18) Uani 1 1 d .
C2 C 0.0249(4) -0.1360(5) -0.1941(4) 0.0834(9) Uani 1 1 d .
H2 H 0.0098 -0.1944 -0.2391 0.100 Uiso 1 1 calc R
C22 C 0.4830(4) 0.1538(5) 0.5452(4) 0.0849(9) Uani 1 1 d .
H22 H 0.5490 0.1377 0.5788 0.102 Uiso 1 1 calc R
C10 C 0.1935(5) -0.2713(6) 0.0566(7) 0.1160(12) Uani 1 1 d .
H10 H 0.1769 -0.2349 0.1043 0.139 Uiso 1 1 calc R
C24 C 0.4966(7) 0.2123(9) 0.7206(7) 0.1558(17) Uani 1 1 d .
H24A H 0.4609 0.2599 0.7455 0.187 Uiso 1 1 calc R
H24B H 0.5581 0.2462 0.7346 0.187 Uiso 1 1 calc R
C1 C -0.0257(4) -0.0430(5) -0.2309(5) 0.0834(9) Uani 1 1 d .
H1 H -0.0750 -0.0436 -0.2995 0.100 Uiso 1 1 calc R
C13 C 0.0903(7) 0.3882(6) 0.0908(7) 0.138(2) Uani 1 1 d .
H13A H 0.1050 0.4278 0.0401 0.166 Uiso 1 1 calc R
H13B H 0.0221 0.3985 0.0739 0.166 Uiso 1 1 calc R
C25 C 0.5174(7) 0.1093(9) 0.7850(7) 0.1558(17) Uani 1 1 d .
H25A H 0.4556 0.0754 0.7694 0.187 Uiso 1 1 calc R
H25B H 0.5533 0.0623 0.7597 0.187 Uiso 1 1 calc R
C9 C 0.2523(5) -0.3588(5) 0.0864(7) 0.1160(12) Uani 1 1 d .
H9 H 0.2782 -0.3801 0.1567 0.139 Uiso 1 1 calc R
C6 C 0.1824(5) -0.2978(5) -0.1223(7) 0.1160(12) Uani 1 1 d .
H6 H 0.1602 -0.2779 -0.1928 0.139 Uiso 1 1 calc R
C7 C 0.2398(5) -0.3869(6) -0.0828(7) 0.1160(12) Uani 1 1 d .
H7 H 0.2547 -0.4282 -0.1287 0.139 Uiso 1 1 calc R
C8 C 0.2746(5) -0.4160(6) 0.0178(7) 0.1160(12) Uani 1 1 d .
H8 H 0.3144 -0.4756 0.0414 0.139 Uiso 1 1 calc R
C14 C 0.1503(7) 0.4249(6) 0.1966(8) 0.138(2) Uani 1 1 d .
H14A H 0.1408 0.3799 0.2465 0.208 Uiso 1 1 calc R
H14B H 0.1327 0.4966 0.2043 0.208 Uiso 1 1 calc R
H14C H 0.2174 0.4228 0.2093 0.208 Uiso 1 1 calc R
C27 C 0.6008(7) 0.0160(10) 0.9543(7) 0.1558(17) Uani 1 1 d .
H27A H 0.6407 -0.0215 0.9270 0.187 Uiso 1 1 calc R
H27B H 0.5431 -0.0264 0.9393 0.187 Uiso 1 1 calc R
C26 C 0.5730(7) 0.1173(10) 0.9033(7) 0.1558(17) Uani 1 1 d .
H26A H 0.6311 0.1596 0.9202 0.187 Uiso 1 1 calc R
H26B H 0.5332 0.1541 0.9312 0.187 Uiso 1 1 calc R
C28 C 0.6570(7) 0.0305(9) 1.0723(7) 0.1558(17) Uani 1 1 d .
H28A H 0.7189 0.0626 1.0877 0.234 Uiso 1 1 calc R
H28B H 0.6671 -0.0375 1.1066 0.234 Uiso 1 1 calc R
H28C H 0.6210 0.0756 1.0977 0.234 Uiso 1 1 calc R

loop_
_atom_site_aniso_label
_atom_site_aniso_U_11
_atom_site_aniso_U_22
_atom_site_aniso_U_33
_atom_site_aniso_U_23
_atom_site_aniso_U_13
_atom_site_aniso_U_12
N3 0.068(3) 0.072(3) 0.057(3) -0.0112(19) 0.022(2) -0.003(2)
N2 0.0700(15) 0.114(2) 0.0675(15) -0.0167(11) 0.0313(12) -0.0097(12)
C18 0.0870(16) 0.0881(19) 0.0698(15) -0.0097(12) 0.0247(13) 0.0033(13)
C15 0.067(3) 0.067(3) 0.056(3) -0.006(2) 0.029(3) -0.005(2)
C17 0.081(3) 0.057(3) 0.056(3) 0.006(2) 0.027(3) -0.004(3)
C16 0.087(4) 0.053(3) 0.078(4) 0.003(3) 0.047(3) -0.001(3)
O2 0.131(4) 0.064(2) 0.094(3) -0.004(2) 0.038(3) 0.016(2)
N1 0.0700(15) 0.114(2) 0.0675(15) -0.0167(11) 0.0313(12) -0.0097(12)
C11 0.069(3) 0.078(3) 0.065(3) 0.007(3) 0.036(3) 0.005(3)
C19 0.0870(16) 0.0881(19) 0.0698(15) -0.0097(12) 0.0247(13) 0.0033(13)
C4 0.0700(15) 0.114(2) 0.0675(15) -0.0167(11) 0.0313(12) -0.0097(12)
C12 0.087(4) 0.090(4) 0.079(4) 0.016(4) 0.046(3) 0.006(3)
C3 0.0700(15) 0.114(2) 0.0675(15) -0.0167(11) 0.0313(12) -0.0097(12)
C23 0.0870(16) 0.0881(19) 0.0698(15) -0.0097(12) 0.0247(13) 0.0033(13)
C5 0.110(2) 0.083(2) 0.154(3) -0.037(2) 0.057(2) -0.0195(15)
C21 0.0870(16) 0.0881(19) 0.0698(15) -0.0097(12) 0.0247(13) 0.0033(13)
C20 0.0870(16) 0.0881(19) 0.0698(15) -0.0097(12) 0.0247(13) 0.0033(13)
O1 0.149(4) 0.122(4) 0.094(3) 0.037(3) 0.041(3) 0.046(3)
C2 0.0700(15) 0.114(2) 0.0675(15) -0.0167(11) 0.0313(12) -0.0097(12)
C22 0.0870(16) 0.0881(19) 0.0698(15) -0.0097(12) 0.0247(13) 0.0033(13)
C10 0.110(2) 0.083(2) 0.154(3) -0.037(2) 0.057(2) -0.0195(15)
C24 0.130(3) 0.194(5) 0.123(3) 0.009(3) 0.035(3) -0.003(3)
C1 0.0700(15) 0.114(2) 0.0675(15) -0.0167(11) 0.0313(12) -0.0097(12)
C13 0.165(6) 0.080(4) 0.168(6) -0.003(3) 0.070(5) 0.007(3)
C25 0.130(3) 0.194(5) 0.123(3) 0.009(3) 0.035(3) -0.003(3)
C9 0.110(2) 0.083(2) 0.154(3) -0.037(2) 0.057(2) -0.0195(15)
C6 0.110(2) 0.083(2) 0.154(3) -0.037(2) 0.057(2) -0.0195(15)
C7 0.110(2) 0.083(2) 0.154(3) -0.037(2) 0.057(2) -0.0195(15)
C8 0.110(2) 0.083(2) 0.154(3) -0.037(2) 0.057(2) -0.0195(15)
C14 0.165(6) 0.080(4) 0.168(6) -0.003(3) 0.070(5) 0.007(3)
C27 0.130(3) 0.194(5) 0.123(3) 0.009(3) 0.035(3) -0.003(3)
C26 0.130(3) 0.194(5) 0.123(3) 0.009(3) 0.035(3) -0.003(3)
C28 0.130(3) 0.194(5) 0.123(3) 0.009(3) 0.035(3) -0.003(3)

loop_
_atom_type_symbol
_atom_type_description
_atom_type_scat_dispersion_real
_atom_type_scat_dispersion_imag
_atom_type_scat_source
C C 0.0033 0.0016 'International Tables Vol C Tables 4.2.6.8 and 6.1.1.4'
H H 0.0000 0.0000 'International Tables Vol C Tables 4.2.6.8 and 6.1.1.4'
N N 0.0061 0.0033 'International Tables Vol C Tables 4.2.6.8 and 6.1.1.4'
O O 0.0106 0.0060 'International Tables Vol C Tables 4.2.6.8 and 6.1.1.4'

loop_
_geom_angle_atom_site_label_1
_geom_angle_atom_site_label_2
_geom_angle_atom_site_label_3
_geom_angle
C15 N3 N2 104.1(4)
N3 N2 C4 112.8(5)
N3 N2 C3 124.5(5)
C4 N2 C3 122.6(5)
C19 C18 C23 117.9(5)
C19 C18 C17 121.6(5)
C23 C18 C17 120.4(5)
N3 C15 C11 112.4(4)
N3 C15 C16 117.5(4)
C11 C15 C16 130.1(5)
C16 C17 C18 176.6(5)
C17 C16 C15 177.3(5)
C12 O2 C13 118.1(6)
C1 N1 C4 115.0(5)
C4 C11 C15 105.4(5)
C4 C11 C12 126.1(5)
C15 C11 C12 128.5(5)
C18 C19 C20 121.1(5)
C11 C4 N1 133.3(6)
C11 C4 N2 105.3(5)
N1 C4 N2 121.3(5)
O1 C12 O2 122.4(6)
O1 C12 C11 125.5(6)
O2 C12 C11 112.0(5)
C2 C3 N2 113.0(6)
C2 C3 C5 125.5(6)
N2 C3 C5 121.3(5)
C22 C23 C18 119.8(5)
C6 C5 C10 119.8(7)
C6 C5 C3 117.0(7)
C10 C5 C3 123.2(6)
C20 C21 C22 118.9(5)
C20 C21 C24 121.0(6)
C22 C21 C24 119.8(6)
C21 C20 C19 120.3(5)
C3 C2 C1 122.1(6)
C21 C22 C23 121.9(6)
C9 C10 C5 117.0(7)
C21 C24 C25 115.4(8)
N1 C1 C2 126.0(6)
C14 C13 O2 107.6(7)
C26 C25 C24 117.9(9)
C8 C9 C10 123.0(9)
C7 C6 C5 117.3(8)
C8 C7 C6 122.9(8)
C7 C8 C9 120.0(8)
C26 C27 C28 110.2(9)
C27 C26 C25 113.3(10)

loop_
_geom_bond_atom_site_label_1
_geom_bond_atom_site_label_2
_geom_bond_distance
N3 C15 1.334(6)
N3 N2 1.337(6)
N2 C4 1.388(8)
N2 C3 1.400(8)
C18 C19 1.376(8)
C18 C23 1.388(8)
C18 C17 1.430(8)
C15 C11 1.398(7)
C15 C16 1.459(7)
C17 C16 1.152(6)
O2 C12 1.308(7)
O2 C13 1.447(9)
N1 C1 1.293(7)
N1 C4 1.372(7)
C11 C4 1.368(7)
C11 C12 1.476(8)
C19 C20 1.389(7)
C12 O1 1.193(6)
C3 C2 1.362(7)
C3 C5 1.455(10)
C23 C22 1.369(7)
C5 C6 1.417(10)
C5 C10 1.431(10)
C21 C20 1.350(8)
C21 C22 1.368(8)
C21 C24 1.508(9)
C2 C1 1.372(8)
C10 C9 1.365(10)
C24 C25 1.530(13)
C13 C14 1.441(11)
C25 C26 1.505(11)
C9 C8 1.357(10)
C6 C7 1.381(10)
C7 C8 1.326(10)
C27 C26 1.432(14)
C27 C28 1.509(12)
